data_7135002
loop_
_publ_author_name
'Kenny, Mitchell S.'
'G&#x142;adysiak, Andrzej'
'Lessard, Jacob M.'
'Pyle, Dylan'
'Stylianou, Kyriakos C.'

_publ_section_title
;
 Stacked, twisted, and porous: structural diversity in photoactive
 porphyrin-based metal-organic frameworks.
;
_journal_issue 95
_journal_name_full 'Chemical communications (Cambridge, England)'
_journal_page_first 18906
_journal_page_last 18909
_journal_paper_doi 10.1039/d5cc03635f
_journal_volume 61
_journal_year 2025
_chemical_formula_moiety 'C56 H36 N10 O9 Pd Zn2, 0.375[], 0.125[], 0.5[]'
_chemical_formula_sum 'C56 H36 N10 O9 Pd Zn2'
_chemical_formula_weight 1230.09
_space_group_crystal_system monoclinic
_space_group_IT_number 15
_space_group_name_Hall '-C 2yc'
_space_group_name_H-M_alt 'C 1 2/c 1'
_atom_sites_solution_hydrogens geom
_atom_sites_solution_primary direct
_audit_creation_date 2025-07-25
_audit_creation_method
;
Olex2 1.5
(compiled 2025.07.13 svn.rb7424aed for OlexSys, GUI svn.r7311)
;
_audit_update_record
;
2025-07-26 deposited with the CCDC.	2025-09-16 downloaded from the CCDC.
;
_cell_angle_alpha 90
_cell_angle_beta 98.346(9)
_cell_angle_gamma 90
_cell_formula_units_Z 8
_cell_length_a 33.103(3)
_cell_length_b 10.1085(8)
_cell_length_c 43.600(4)
_cell_measurement_reflns_used 14566
_cell_measurement_temperature 172.99(10)
_cell_measurement_theta_max 75.4490
_cell_measurement_theta_min 3.6250
_cell_volume 14435(2)
_computing_cell_refinement 'CrysAlisPro 1.171.43.128a (Rigaku OD, 2024)'
_computing_data_collection 'CrysAlisPro system (CCD 43.128a 64-bit (release 20-06-2024))'
_computing_data_reduction 'CrysAlisPro 1.171.43.128a (Rigaku OD, 2024)'
_computing_molecular_graphics 'Olex2 1.5 (Dolomanov et al., 2009)'
_computing_publication_material 'Olex2 1.5 (Dolomanov et al., 2009)'
_computing_structure_refinement 'SHELXL 2019/3 (Sheldrick, 2015)'
_computing_structure_solution 'SHELXS  (Sheldrick, 2008)'
_diffrn_ambient_environment N~2~
_diffrn_ambient_temperature 172.99(10)
_diffrn_detector 'Hybrid Pixel Array Detector'
_diffrn_detector_area_resol_mean 10.0000
_diffrn_detector_type HyPix
_diffrn_measured_fraction_theta_full 0.988
_diffrn_measured_fraction_theta_max 0.928
_diffrn_measurement_details
;
List of Runs (angles in degrees, time in seconds):

  # Type    Start    End  Width  t~exp~   \w     \q     \k     \f   Frames
#--------------------------------------------------------------------------
  1  \w     36.00  71.00   0.50    1.19    --  103.49 -61.00 150.00   70
  2  \w     32.00  67.00   0.50    1.19    --  103.49 -61.00  30.00   70
  3  \w     38.00  64.00   0.50    1.19    --  103.49 -61.00   0.00   52
  4  \w     37.00  71.00   0.50    1.19    --  103.49 -61.00  60.00   68
  5  \w     38.00  70.00   0.50    1.19    --  103.49 -61.00 120.00   64
  6  \w    -13.00  14.00   0.50    0.54    --   46.49 -19.00 -22.00   54
  7  \w     34.00  70.00   0.50    1.19    --  103.49 -61.00-120.00   72
  8  \w     42.00  69.00   0.50    1.19    --  103.49 -61.00-180.00   54
  9  \w     36.00  68.00   0.50    1.19    --  103.49-125.00-120.00   64
 10  \w     82.00 109.00   0.50    1.19    --  103.49-125.00-120.00   54
 11  \w     34.00  78.00   0.50    1.19    --  103.49 -94.00 -90.00   88
 12  \w     91.00 136.00   0.50    1.19    --  103.49  15.00-120.00   90
 13  \w    148.00 173.00   0.50    1.19    --  103.49  15.00-120.00   50
 14  \w     92.00 177.00   0.50    1.19    --  103.49  19.00 145.00  170
 15  \w     34.00 117.00   0.50    0.54    --   46.49  19.00 145.00  166
 16  \w    -27.00  15.00   0.50    0.54    --  -46.49  19.00 145.00   84
 17  \w    -25.00  29.00   0.50    0.54    --  -46.49  19.00 -90.00  108
 18  \w    -20.00  29.00   0.50    0.54    --  -46.49  19.00-180.00   98
 19  \w   -124.00 -79.00   0.50    1.19    --  -91.75 -19.00 -22.00   90
 20  \w   -151.00-111.00   0.50    1.19    --  -91.75 -77.00 -60.00   80
 21  \w   -157.00-123.00   0.50    1.19    --  -91.75 -77.00-150.00   68
 22  \w   -106.00 -40.00   0.50    0.54    --  -46.49 -19.00 -22.00  132
 23  \w    -58.00 -33.00   0.50    1.19    --  -91.75 125.00-180.00   50
 24  \w   -105.00 -65.00   0.50    1.19    --  -91.75  77.00 -60.00   80
 25  \w    -58.00 -19.00   0.50    1.19    --  -91.75  77.00 -60.00   78
 26  \w    -51.00 -25.00   0.50    1.19    --  -91.75  45.00 120.00   52
 27  \w    -51.00 -24.00   0.50    1.19    --  -91.75  45.00 150.00   54
;
_diffrn_measurement_device 'four-circle diffractometer'
_diffrn_measurement_device_type 'XtaLAB Synergy, Dualflex, HyPix'
_diffrn_measurement_method '\w scans'
_diffrn_orient_matrix_type 'CrysAlisPro convention (1999,Acta A55,543-557)'
_diffrn_orient_matrix_UB_11 -0.0274504000
_diffrn_orient_matrix_UB_12 -0.0168588000
_diffrn_orient_matrix_UB_13 -0.0314181000
_diffrn_orient_matrix_UB_21 -0.0362621000
_diffrn_orient_matrix_UB_22 -0.0327586000
_diffrn_orient_matrix_UB_23 0.0169562000
_diffrn_orient_matrix_UB_31 -0.0118570000
_diffrn_orient_matrix_UB_32 0.1481353000
_diffrn_orient_matrix_UB_33 -0.0000282000
_diffrn_radiation_monochromator mirror
_diffrn_radiation_probe x-ray
_diffrn_radiation_type 'Cu K\a'
_diffrn_radiation_wavelength 1.54184
_diffrn_reflns_av_R_equivalents 0.1132
_diffrn_reflns_av_unetI/netI 0.0580
_diffrn_reflns_Laue_measured_fraction_full 0.988
_diffrn_reflns_Laue_measured_fraction_max 0.928
_diffrn_reflns_limit_h_max 38
_diffrn_reflns_limit_h_min -41
_diffrn_reflns_limit_k_max 12
_diffrn_reflns_limit_k_min -7
_diffrn_reflns_limit_l_max 51
_diffrn_reflns_limit_l_min -54
_diffrn_reflns_number 42132
_diffrn_reflns_point_group_measured_fraction_full 0.988
_diffrn_reflns_point_group_measured_fraction_max 0.928
_diffrn_reflns_theta_full 67.684
_diffrn_reflns_theta_max 77.221
_diffrn_reflns_theta_min 3.142
_diffrn_source 'micro-focus sealed X-ray tube'
_diffrn_source_type 'PhotonJet (Cu) X-ray Source'
_exptl_absorpt_coefficient_mu 3.176
_exptl_absorpt_correction_T_max 1.00000
_exptl_absorpt_correction_T_min 0.71227
_exptl_absorpt_correction_type multi-scan
_exptl_absorpt_process_details
;
CrysAlisPro 1.171.43.128a (Rigaku Oxford Diffraction, 2024)
Empirical absorption correction using spherical harmonics,
implemented in SCALE3 ABSPACK scaling algorithm.
;
_exptl_crystal_colour 'dull orangish red'
_exptl_crystal_colour_lustre dull
_exptl_crystal_colour_modifier orangish
_exptl_crystal_colour_primary red
_exptl_crystal_density_diffrn 1.132
_exptl_crystal_description block
_exptl_crystal_F_000 4960
_exptl_crystal_size_max 0.274
_exptl_crystal_size_mid 0.197
_exptl_crystal_size_min 0.074
_refine_diff_density_max 5.265
_refine_diff_density_min -2.314
_refine_diff_density_rms 0.177
_refine_ls_extinction_method none
_refine_ls_goodness_of_fit_ref 1.028
_refine_ls_hydrogen_treatment constr
_refine_ls_matrix_type full
_refine_ls_number_parameters 705
_refine_ls_number_reflns 14207
_refine_ls_number_restraints 177
_refine_ls_restrained_S_all 1.026
_refine_ls_R_factor_all 0.1635
_refine_ls_R_factor_gt 0.1483
_refine_ls_shift/su_max 0.001
_refine_ls_shift/su_mean 0.000
_refine_ls_structure_factor_coef Fsqd
_refine_ls_weighting_details 'w=1/[\s^2^(Fo^2^)+(0.1444P)^2^+448.7052P] where P=(Fo^2^+2Fc^2^)/3'
_refine_ls_weighting_scheme calc
_refine_ls_wR_factor_gt 0.3564
_refine_ls_wR_factor_ref 0.3680
_reflns_Friedel_coverage 0.000
_reflns_number_gt 11724
_reflns_number_total 14207
_reflns_threshold_expression 'I > 2\s(I)'
_cod_data_source_file d5cc03635f2.cif
_cod_data_source_block BVR-26
_cod_depositor_comments 'Adding full bibliography for 7135001--7135004.cif.'
_cod_database_code 7135002
_shelx_shelxl_version_number 2019/3
_chemical_oxdiff_formula C57H48Zn2Pd1O9N9
_shelx_space_group_comment
;
The symmetry employed for this shelxl refinement is uniquely defined
by the following loop, which should always be used as a source of
symmetry information in preference to the above space-group names.
They are only intended as comments.
;
_shelx_estimated_absorpt_t_max 0.799
_shelx_estimated_absorpt_t_min 0.477
_olex2_refinement_description
;
1. Fixed Uiso
 At 1 times of:
  All N(H,H) groups
 At 1.2 times of:
  All C(H) groups, All N(H) groups
 At 1.5 times of:
  All C(H,H,H) groups
2. Restrained distances
 C19-C17 = C17-C16 = C16-C15 = C15-C14 = C14-C20 = C20-C19
 1.39 with sigma of 0.01
 C38-C39 = C39-C40 = C40-C41 = C41-C43 = C43-C44 = C44-C38
 1.39 with sigma of 0.01
 C5-C6 = C6-C7 = C7-C2 = C2-C3 = C3-C4 = C4-C5
 1.39 with sigma of 0.01
 N3D-C4D
 1.5 with sigma of 0.02
 C19-C16 \\sim C17-C15 \\sim C16-C14 \\sim C15-C20 \\sim C14-C19 \\sim C20-C17
 with sigma of 0.02
 C38-C40 \\sim C39-C41 \\sim C40-C43 \\sim C41-C44 \\sim C43-C38 \\sim C44-C39
 with sigma of 0.02
 C5-C7 \\sim C6-C2 \\sim C7-C3 \\sim C2-C4 \\sim C3-C5 \\sim C4-C6
 with sigma of 0.02
 C4D-C2D \\sim C2D-C5D
 with sigma of 0.02
 C5D-N3D \\sim N3D-C4D
 with sigma of 0.02
 C2D-N3D \\sim N3D-C5D
 with sigma of 0.02
3. Restrained planarity
 C19, C17, C16, C15, C14, C20
 with sigma of 0.1
 C38, C39, C40, C41, C43, C44
 with sigma of 0.1
 C5, C6, C7, C2, C3, C4
 with sigma of 0.1
 C5D, C4D, N3D, C2D
 with sigma of 0.1
 N3D, C4D, C5D, C2D
 with sigma of 0.1
4. Rigid bond restraints
 O1D, C2D, C4D, N3D, C5D
 with sigma for 1-2 distances of 0.01 and sigma for 1-3 distances of 0.01
5. Uiso/Uaniso restraints and constraints
C26 \\sim C32 \\sim C31 \\sim C29: within 2A with sigma of 0.04 and sigma for
terminal atoms of 0.08 within 2A
C16 \\sim C17 \\sim C15: within 2A with sigma of 0.04 and sigma for terminal
atoms of 0.08 within 2A
C18 \\sim O4 \\sim O3: within 2A with sigma of 0.04 and sigma for terminal
atoms of 0.08 within 2A
C30 \\sim O6 \\sim O5: within 2A with sigma of 0.04 and sigma for terminal
atoms of 0.08 within 2A
Uanis(O4) \\sim Ueq: with sigma of 0.1 and sigma for terminal atoms of 0.2
Uanis(C32) \\sim Ueq, Uanis(C31) \\sim Ueq: with sigma of 0.1 and sigma for
terminal atoms of 0.2
Uanis(O1) \\sim Ueq, Uanis(C1) \\sim Ueq, Uanis(O2) \\sim Ueq: with sigma of
0.1 and sigma for terminal atoms of 0.2
6.a Aromatic/amide H refined with riding coordinates:
 C46(H46), C39(H39), C43(H43), C47(H47), C44(H44), C19(H19), C40(H40),
 C35(H35), C23(H23), C6(H6), C7(H7), C20(H20), C10(H10), C4(H4), C22(H22),
 C34(H34), C11(H11), C27(H27), C28(H28), C16(H16), C15(H15), C3(H3), C31(H31),
 C32(H32), C8A(H8A), N3A(H3A), C2A(H2A), C4D(H4D)
6.b X=CH2 refined with riding coordinates:
 N10A(H10A,H10B)
6.c Idealised Me refined as rotating group:
 C2D(H2DA,H2DB,H2DC), C5D(H5DA,H5DB,H5DC)
;
_platon_squeeze_void_probe_radius 1.20
_olex2_submission_special_instructions 'No special instructions were received'
_oxdiff_exptl_absorpt_empirical_details
;
Empirical correction (ABSPACK) includes:
- Absorption correction using spherical harmonics
- Frame scaling
;
_oxdiff_exptl_absorpt_empirical_full_max 1.432
_oxdiff_exptl_absorpt_empirical_full_min 0.628

loop_
_space_group_symop_operation_xyz
'x, y, z'
'-x, y, -z+1/2'
'x+1/2, y+1/2, z'
'-x+1/2, y+1/2, -z+1/2'
'-x, -y, -z'
'x, -y, z-1/2'
'-x+1/2, -y+1/2, -z'
'x+1/2, -y+1/2, z-1/2'

loop_
_atom_site_label
_atom_site_type_symbol
_atom_site_fract_x
_atom_site_fract_y
_atom_site_fract_z
_atom_site_U_iso_or_equiv
_atom_site_adp_type
_atom_site_occupancy
_atom_site_site_symmetry_order
_atom_site_calc_flag
_atom_site_refinement_flags_posn
_atom_site_refinement_flags_adp
_atom_site_refinement_flags_occupancy
_atom_site_disorder_assembly
_atom_site_disorder_group
Pd1 Pd 0.50457(3) 0.36587(10) 0.04854(2) 0.0625(3) Uani 1 1 d . . . . .
Zn2 Zn 0.26203(4) 0.38438(12) 0.21948(3) 0.0423(3) Uani 1 1 d . . . . .
Zn1 Zn 0.76129(5) 0.20678(14) -0.10531(3) 0.0545(4) Uani 1 1 d . . . . .
O3 O 0.3082(3) 0.3725(8) 0.19642(17) 0.060(2) Uani 1 1 d . U . . .
N4 N 0.5042(3) 0.2917(12) 0.0053(2) 0.072(3) Uani 1 1 d . . . . .
O2 O 0.2989(3) -0.1741(11) -0.0805(2) 0.082(3) Uani 1 1 d . U . . .
N2 N 0.5036(3) 0.4413(11) 0.09169(19) 0.062(3) Uani 1 1 d . . . . .
O7 O 0.7106(3) 0.2145(10) -0.08686(19) 0.073(3) Uani 1 1 d . . . . .
N3 N 0.5585(3) 0.4608(11) 0.04653(19) 0.064(3) Uani 1 1 d . . . . .
O6 O 0.7192(3) 0.8068(8) 0.18947(18) 0.0610(19) Uani 1 1 d . U . . .
C38 C 0.6026(3) 0.3652(10) -0.0259(2) 0.074(4) Uani 1 1 d D . . . .
C18 C 0.3310(5) 0.2830(14) 0.1956(3) 0.085(4) Uani 1 1 d . U . . .
O8 O 0.7067(3) 0.4312(10) -0.09693(19) 0.081(3) Uani 1 1 d . . . . .
C26 C 0.5974(4) 0.6453(13) 0.1192(2) 0.064(3) Uani 1 1 d . U . . .
C46 C 0.5205(4) 0.2565(19) -0.0432(3) 0.088(5) Uani 1 1 d . . . . .
H46 H 0.534537 0.259766 -0.060744 0.106 Uiso 1 1 calc R U . . .
C12 C 0.4330(4) 0.2587(16) 0.0775(3) 0.077(4) Uani 1 1 d . . . . .
C39 C 0.6172(3) 0.2412(10) -0.0319(2) 0.069(4) Uani 1 1 d D . . . .
H39 H 0.606588 0.164999 -0.023102 0.083 Uiso 1 1 calc R U . . .
C37 C 0.5708(4) 0.3777(16) -0.0046(3) 0.078(4) Uani 1 1 d . . . . .
C43 C 0.6479(3) 0.4644(10) -0.0577(2) 0.073(4) Uani 1 1 d D . . . .
H43 H 0.658710 0.540617 -0.066349 0.088 Uiso 1 1 calc R U . . .
C25 C 0.5684(4) 0.5664(13) 0.0978(2) 0.062(3) Uani 1 1 d . . . . .
C30 C 0.6840(5) 0.8635(15) 0.1821(3) 0.074(4) Uani 1 1 d . U . . .
C41 C 0.6626(4) 0.3397(10) -0.0636(2) 0.070(4) Uani 1 1 d D . . . .
N1 N 0.4529(3) 0.2664(11) 0.0515(2) 0.067(3) Uani 1 1 d . . . . .
C42 C 0.6966(4) 0.3279(15) -0.0843(2) 0.064(3) Uani 1 1 d . . . . .
C33 C 0.5801(4) 0.5330(14) 0.0691(2) 0.071(4) Uani 1 1 d . . . . .
C13 C 0.4440(4) 0.3316(13) 0.1047(3) 0.070(4) Uani 1 1 d . . . . .
C8 C 0.4404(4) 0.1675(16) -0.0009(3) 0.076(4) Uani 1 1 d . . . . .
C47 C 0.4849(4) 0.1970(17) -0.0424(3) 0.078(4) Uani 1 1 d . . . . .
H47 H 0.469119 0.150230 -0.058800 0.093 Uiso 1 1 calc R U . . .
C29 C 0.6542(4) 0.7854(14) 0.1607(3) 0.063(3) Uani 1 1 d . U . . .
C44 C 0.6175(4) 0.4777(11) -0.0390(3) 0.083(4) Uani 1 1 d D . . . .
H44 H 0.606866 0.562575 -0.035305 0.099 Uiso 1 1 calc R U . . .
C45 C 0.5347(4) 0.3159(14) -0.0132(2) 0.062(3) Uani 1 1 d . . . . .
C19 C 0.3615(4) 0.4044(11) 0.1544(3) 0.078(4) Uani 1 1 d D . . . .
H19 H 0.342276 0.472785 0.156201 0.094 Uiso 1 1 calc R U . . .
C24 C 0.5322(4) 0.5244(13) 0.1073(2) 0.063(3) Uani 1 1 d . . . . .
C9 C 0.4308(4) 0.1865(16) 0.0289(3) 0.083(5) Uani 1 1 d . . . . .
C1 C 0.3351(6) -0.1816(18) -0.0832(4) 0.091(5) Uani 1 1 d . U . . .
C36 C 0.5827(4) 0.4415(15) 0.0233(3) 0.079(5) Uani 1 1 d . . . . .
C14 C 0.4148(4) 0.3138(12) 0.1288(3) 0.074(4) Uani 1 1 d D . . . .
C48 C 0.4748(4) 0.2177(15) -0.0109(3) 0.074(4) Uani 1 1 d . . . . .
C17 C 0.3620(4) 0.2929(11) 0.1727(3) 0.082(4) Uani 1 1 d D U . . .
C40 C 0.6472(3) 0.2278(10) -0.0509(2) 0.067(3) Uani 1 1 d D . . . .
H40 H 0.657217 0.142554 -0.055115 0.081 Uiso 1 1 calc R U . . .
C35 C 0.6198(6) 0.511(2) 0.0322(3) 0.118(8) Uani 1 1 d . . . . .
H35 H 0.641833 0.517126 0.020530 0.142 Uiso 1 1 calc R U . . .
C23 C 0.5221(4) 0.553(2) 0.1369(3) 0.095(6) Uani 1 1 d . . . . .
H23 H 0.537248 0.605845 0.152529 0.114 Uiso 1 1 calc R U . . .
O1 O 0.3521(5) -0.2581(15) -0.0997(4) 0.149(7) Uani 1 1 d . U . . .
C5 C 0.4134(3) 0.0783(12) -0.0221(3) 0.080(4) Uani 1 1 d D . . . .
C6 C 0.4294(3) -0.0364(12) -0.0331(3) 0.088(5) Uani 1 1 d D . . . .
H6 H 0.457351 -0.057418 -0.027037 0.105 Uiso 1 1 calc R U . . .
C2 C 0.3639(4) -0.0888(12) -0.0621(3) 0.087(5) Uani 1 1 d D . . . .
C7 C 0.4046(4) -0.1211(12) -0.0529(3) 0.094(5) Uani 1 1 d D . . . .
H7 H 0.415546 -0.200403 -0.059978 0.113 Uiso 1 1 calc R U . . .
C20 C 0.3889(4) 0.4165(11) 0.1334(3) 0.083(4) Uani 1 1 d D . . . .
H20 H 0.389907 0.496466 0.122118 0.099 Uiso 1 1 calc R U . . .
C21 C 0.4756(4) 0.4138(12) 0.1103(2) 0.056(3) Uani 1 1 d . . . . .
O5 O 0.6756(4) 0.9774(15) 0.1894(4) 0.166(8) Uani 1 1 d . U . . .
O4 O 0.3301(7) 0.1802(17) 0.2103(4) 0.203(10) Uani 1 1 d . U . . .
C10 C 0.3973(5) 0.1279(17) 0.0410(4) 0.099(6) Uani 1 1 d . . . . .
H10 H 0.377796 0.067509 0.030868 0.118 Uiso 1 1 calc R U . . .
C4 C 0.3724(3) 0.1094(13) -0.0316(4) 0.092(5) Uani 1 1 d D . . . .
H4 H 0.361615 0.190122 -0.025125 0.110 Uiso 1 1 calc R U . . .
C22 C 0.4867(5) 0.4896(18) 0.1386(3) 0.093(5) Uani 1 1 d . . . . .
H22 H 0.471528 0.493800 0.155423 0.111 Uiso 1 1 calc R U . . .
C34 C 0.6186(5) 0.5682(19) 0.0601(3) 0.104(7) Uani 1 1 d . . . . .
H34 H 0.639215 0.621081 0.071539 0.124 Uiso 1 1 calc R U . . .
C11 C 0.3994(5) 0.1780(15) 0.0706(4) 0.086(5) Uani 1 1 d . . . . .
H11 H 0.380381 0.159315 0.084404 0.103 Uiso 1 1 calc R U . . .
C27 C 0.6286(5) 0.5850(15) 0.1378(5) 0.094(5) Uani 1 1 d . . . . .
H27 H 0.631283 0.491620 0.136590 0.113 Uiso 1 1 calc R U . . .
C28 C 0.6565(5) 0.6544(14) 0.1584(4) 0.083(4) Uani 1 1 d . . . . .
H28 H 0.677515 0.607964 0.171181 0.099 Uiso 1 1 calc R U . . .
C16 C 0.3890(5) 0.1917(14) 0.1689(4) 0.144(8) Uani 1 1 d D U . . .
H16 H 0.389829 0.115220 0.181605 0.172 Uiso 1 1 calc R U . . .
C15 C 0.4148(6) 0.2007(15) 0.1466(4) 0.140(8) Uani 1 1 d D U . . .
H15 H 0.432421 0.129171 0.143503 0.168 Uiso 1 1 calc R U . . .
C3 C 0.3475(3) 0.0227(15) -0.0502(4) 0.102(6) Uani 1 1 d D . . . .
H3 H 0.319091 0.039914 -0.054924 0.123 Uiso 1 1 calc R U . . .
C31 C 0.6250(7) 0.8455(19) 0.1415(6) 0.137(8) Uani 1 1 d . U . . .
H31 H 0.623131 0.939289 0.141939 0.165 Uiso 1 1 calc R U . . .
C32 C 0.5966(7) 0.7741(18) 0.1204(5) 0.138(8) Uani 1 1 d . U . . .
H32 H 0.576463 0.820927 0.106861 0.165 Uiso 1 1 calc R U . . .
N9A N 0.2593(3) 0.2727(8) 0.25601(16) 0.046(2) Uani 1 1 d . . . . .
C8A C 0.2498(3) 0.1461(9) 0.2515(2) 0.0391(19) Uani 1 1 d . . . . .
H8A H 0.248563 0.106040 0.231696 0.047 Uiso 1 1 calc R U . . .
N3A N 0.2682(4) 0.4051(7) 0.3025(2) 0.066(3) Uani 1 1 d . . . . .
H3A H 0.274240 0.479328 0.293698 0.079 Uiso 1 1 calc R U . . .
C4A C 0.2596(3) 0.2921(9) 0.2872(2) 0.043(2) Uani 1 1 d . . . . .
N10A N 0.2358(3) 0.0638(9) 0.34632(19) 0.062(3) Uani 1 1 d . . . . .
H10A H 0.233249 0.067999 0.368878 0.062 Uiso 1 1 calc R U . . .
H10B H 0.229422 -0.020244 0.334526 0.062 Uiso 1 1 calc R U . . .
C5A C 0.2495(4) 0.1754(10) 0.2997(2) 0.050(2) Uani 1 1 d . . . . .
C6A C 0.2476(3) 0.1697(9) 0.3321(2) 0.042(2) Uani 1 1 d . . . . .
C2A C 0.2666(4) 0.3928(13) 0.3330(3) 0.067(3) Uani 1 1 d . . . . .
H2A H 0.273435 0.468674 0.345511 0.081 Uiso 1 1 calc R U . . .
N7A N 0.2419(3) 0.0763(7) 0.27674(15) 0.0397(17) Uani 1 1 d . . . . .
N1A N 0.2561(3) 0.2824(8) 0.34740(18) 0.050(2) Uani 1 1 d . . . . .
O1D O 0.7699(4) 0.0119(12) -0.0995(2) 0.102(4) Uani 1 1 d . U . . .
N3D N 0.7467(5) -0.1959(13) -0.0913(4) 0.122(6) Uani 1 1 d D U . . .
C4D C 0.7505(9) -0.0576(17) -0.0873(6) 0.169(12) Uani 1 1 d D U . . .
H4D H 0.735229 -0.018538 -0.072844 0.202 Uiso 1 1 calc R U . . .
C2D C 0.7697(8) -0.263(2) -0.1106(6) 0.170(12) Uani 1 1 d D U . . .
H2DA H 0.784538 -0.198398 -0.121604 0.255 Uiso 1 1 calc R U . . .
H2DB H 0.751581 -0.315262 -0.125679 0.255 Uiso 1 1 calc R U . . .
H2DC H 0.789212 -0.321084 -0.098158 0.255 Uiso 1 1 calc R U . . .
C5D C 0.7191(10) -0.272(3) -0.0755(9) 0.26(2) Uani 1 1 d D U . . .
H5DA H 0.711282 -0.219554 -0.058395 0.396 Uiso 1 1 calc R U . . .
H5DB H 0.732582 -0.353353 -0.067402 0.396 Uiso 1 1 calc R U . . .
H5DC H 0.694607 -0.293900 -0.090120 0.396 Uiso 1 1 calc R U . . .

loop_
_atom_site_aniso_label
_atom_site_aniso_U_11
_atom_site_aniso_U_22
_atom_site_aniso_U_33
_atom_site_aniso_U_23
_atom_site_aniso_U_13
_atom_site_aniso_U_12
Pd1 0.0667(6) 0.0863(7) 0.0418(4) -0.0253(4) 0.0328(4) -0.0215(5)
Zn2 0.0722(9) 0.0332(6) 0.0273(6) 0.0001(4) 0.0260(5) -0.0009(5)
Zn1 0.0916(11) 0.0458(8) 0.0321(6) -0.0010(5) 0.0293(7) -0.0078(7)
O3 0.088(6) 0.053(4) 0.049(4) 0.005(3) 0.041(4) 0.007(4)
N4 0.065(6) 0.096(8) 0.064(6) -0.053(6) 0.038(5) -0.032(6)
O2 0.074(6) 0.111(8) 0.064(5) -0.024(5) 0.025(5) -0.030(6)
N2 0.080(6) 0.079(7) 0.038(4) -0.022(4) 0.037(4) -0.002(5)
O7 0.098(6) 0.079(6) 0.053(5) -0.021(4) 0.046(4) -0.016(5)
N3 0.070(6) 0.090(7) 0.037(4) -0.020(5) 0.028(4) -0.037(5)
O6 0.077(5) 0.058(5) 0.050(4) -0.012(4) 0.013(4) -0.009(4)
C38 0.064(7) 0.122(12) 0.041(6) -0.027(7) 0.025(5) -0.032(8)
C18 0.139(12) 0.063(8) 0.069(8) 0.032(6) 0.067(8) 0.017(8)
O8 0.101(7) 0.099(7) 0.057(5) 0.013(5) 0.060(5) 0.004(5)
C26 0.093(9) 0.065(7) 0.035(5) -0.009(5) 0.012(5) 0.002(6)
C46 0.054(7) 0.172(16) 0.046(6) -0.026(8) 0.032(5) -0.018(8)
C12 0.056(7) 0.117(11) 0.067(7) -0.022(8) 0.046(6) -0.009(7)
C39 0.076(8) 0.090(9) 0.049(6) -0.018(6) 0.033(6) -0.028(7)
C37 0.074(8) 0.120(12) 0.047(6) -0.025(7) 0.033(6) -0.046(8)
C43 0.081(8) 0.103(11) 0.044(6) -0.013(6) 0.035(6) -0.033(8)
C25 0.081(8) 0.069(8) 0.039(5) -0.009(5) 0.021(5) -0.007(6)
C30 0.085(9) 0.081(9) 0.056(7) -0.025(6) 0.011(6) 0.005(7)
C41 0.091(9) 0.100(10) 0.024(5) -0.008(5) 0.022(5) -0.025(8)
N1 0.066(6) 0.088(7) 0.057(5) -0.036(5) 0.041(5) -0.029(5)
C42 0.067(7) 0.101(10) 0.027(5) -0.014(6) 0.022(5) -0.017(7)
C33 0.090(9) 0.092(9) 0.035(5) -0.020(6) 0.022(5) -0.042(7)
C13 0.099(10) 0.072(8) 0.052(6) -0.020(6) 0.049(7) -0.008(7)
C8 0.057(7) 0.120(12) 0.054(7) -0.047(7) 0.019(5) -0.014(7)
C47 0.051(6) 0.138(13) 0.048(6) -0.030(7) 0.024(5) -0.006(7)
C29 0.065(7) 0.077(8) 0.047(6) -0.016(6) 0.005(5) -0.003(6)
C44 0.081(9) 0.115(12) 0.062(7) -0.020(8) 0.045(7) -0.032(8)
C45 0.065(7) 0.092(9) 0.036(5) -0.022(5) 0.030(5) -0.018(6)
C19 0.093(10) 0.086(9) 0.068(8) 0.017(7) 0.056(7) 0.005(8)
C24 0.084(8) 0.072(8) 0.034(5) -0.027(5) 0.018(5) -0.007(6)
C9 0.079(9) 0.099(10) 0.084(9) -0.037(8) 0.057(8) -0.037(8)
C1 0.111(13) 0.090(11) 0.073(9) -0.014(8) 0.017(9) -0.012(10)
C36 0.090(9) 0.101(10) 0.057(7) -0.032(7) 0.049(7) -0.058(8)
C14 0.086(9) 0.099(10) 0.048(6) 0.001(6) 0.042(6) 0.004(8)
C48 0.070(7) 0.110(11) 0.052(6) -0.042(7) 0.040(6) -0.038(7)
C17 0.111(11) 0.084(9) 0.066(7) 0.013(7) 0.059(8) 0.032(8)
C40 0.081(8) 0.072(8) 0.055(6) -0.017(6) 0.028(6) -0.033(7)
C35 0.115(13) 0.20(2) 0.045(7) -0.044(10) 0.040(8) -0.083(14)
C23 0.056(7) 0.175(17) 0.061(8) -0.050(10) 0.031(6) -0.014(9)
O1 0.136(11) 0.121(11) 0.184(15) -0.107(11) 0.000(10) 0.010(9)
C5 0.071(8) 0.104(11) 0.075(8) -0.041(8) 0.041(7) -0.026(8)
C6 0.100(11) 0.090(10) 0.078(9) -0.042(8) 0.029(8) -0.006(9)
C2 0.114(12) 0.072(9) 0.081(9) -0.033(8) 0.041(9) -0.041(9)
C7 0.103(12) 0.099(12) 0.086(11) -0.037(9) 0.029(9) -0.018(10)
C20 0.109(11) 0.077(9) 0.078(9) 0.019(7) 0.066(9) 0.016(8)
C21 0.060(6) 0.068(7) 0.046(5) -0.008(5) 0.027(5) -0.006(5)
O5 0.121(10) 0.140(12) 0.219(16) -0.140(12) -0.037(10) 0.025(9)
O4 0.30(2) 0.154(13) 0.205(15) 0.119(12) 0.209(16) 0.140(14)
C10 0.086(10) 0.118(13) 0.105(11) -0.052(10) 0.063(9) -0.061(9)
C4 0.077(9) 0.092(11) 0.111(12) -0.063(10) 0.031(8) -0.007(8)
C22 0.098(11) 0.144(15) 0.043(6) -0.044(8) 0.033(7) -0.024(10)
C34 0.124(13) 0.142(15) 0.055(7) -0.039(9) 0.047(8) -0.082(12)
C11 0.087(9) 0.086(10) 0.100(10) -0.032(8) 0.068(9) -0.024(8)
C27 0.070(9) 0.054(8) 0.159(17) -0.017(9) 0.015(10) 0.001(7)
C28 0.097(11) 0.059(8) 0.084(10) -0.007(7) -0.017(8) -0.002(7)
C16 0.181(17) 0.142(15) 0.136(14) 0.057(12) 0.115(13) 0.076(13)
C15 0.172(18) 0.141(16) 0.134(15) 0.049(13) 0.116(14) 0.084(14)
C3 0.054(8) 0.150(17) 0.104(12) -0.043(12) 0.021(8) 0.002(9)
C31 0.155(16) 0.075(10) 0.157(16) -0.033(11) -0.066(13) 0.007(10)
C32 0.157(15) 0.081(11) 0.145(15) -0.038(10) -0.080(12) 0.044(11)
N9A 0.080(6) 0.041(4) 0.022(3) 0.002(3) 0.026(4) 0.003(4)
C8A 0.057(5) 0.037(5) 0.028(4) 0.004(3) 0.021(4) 0.005(4)
N3A 0.145(10) 0.014(4) 0.052(5) -0.004(3) 0.056(6) -0.006(4)
C4A 0.072(6) 0.028(4) 0.033(4) 0.010(3) 0.026(4) 0.007(4)
N10A 0.107(8) 0.051(5) 0.038(4) 0.001(4) 0.048(5) 0.000(5)
C5A 0.079(7) 0.047(6) 0.029(4) 0.001(4) 0.027(4) 0.013(5)
C6A 0.070(6) 0.027(4) 0.032(4) 0.002(3) 0.021(4) 0.004(4)
C2A 0.109(10) 0.060(7) 0.041(5) 0.014(5) 0.038(6) 0.023(7)
N7A 0.064(5) 0.035(4) 0.024(3) -0.002(3) 0.021(3) 0.007(3)
N1A 0.077(6) 0.043(4) 0.038(4) -0.008(3) 0.037(4) -0.011(4)
O1D 0.137(9) 0.118(8) 0.058(5) -0.026(5) 0.036(6) -0.065(7)
N3D 0.140(14) 0.075(7) 0.160(16) 0.012(9) 0.051(11) 0.001(8)
C4D 0.23(3) 0.100(10) 0.21(3) -0.010(16) 0.14(2) -0.053(17)
C2D 0.21(3) 0.153(19) 0.17(2) -0.070(19) 0.10(2) -0.072(19)
C5D 0.29(4) 0.094(15) 0.47(6) -0.01(3) 0.27(4) -0.04(2)

loop_
_atom_type_symbol
_atom_type_description
_atom_type_scat_dispersion_real
_atom_type_scat_dispersion_imag
_atom_type_scat_source
C C 0.0181 0.0091 'International Tables Vol C Tables 4.2.6.8 and 6.1.1.4'
H H 0.0000 0.0000 'International Tables Vol C Tables 4.2.6.8 and 6.1.1.4'
N N 0.0311 0.0180 'International Tables Vol C Tables 4.2.6.8 and 6.1.1.4'
O O 0.0492 0.0322 'International Tables Vol C Tables 4.2.6.8 and 6.1.1.4'
Pd Pd 0.1215 3.9337 'International Tables Vol C Tables 4.2.6.8 and 6.1.1.4'
Zn Zn -1.5491 0.6778 'International Tables Vol C Tables 4.2.6.8 and 6.1.1.4'

loop_
_geom_angle_atom_site_label_1
_geom_angle_atom_site_label_2
_geom_angle_atom_site_label_3
_geom_angle
_geom_angle_site_symmetry_1
_geom_angle_site_symmetry_3
_geom_angle_publ_flag
N4 Pd1 N2 178.8(4) . . ?
N4 Pd1 N3 91.2(3) . . ?
N2 Pd1 N3 89.7(4) . . ?
N1 Pd1 N4 89.1(4) . . ?
N1 Pd1 N2 90.1(4) . . ?
N1 Pd1 N3 177.6(5) . . ?
O3 Zn2 N9A 120.9(3) . . ?
O3 Zn2 N7A 99.9(3) . 4 ?
O6 Zn2 O3 100.3(4) 3_445 . ?
O6 Zn2 N9A 101.4(4) 3_445 . ?
O6 Zn2 N7A 113.9(4) 3_445 4 ?
N7A Zn2 N9A 119.4(3) 4 . ?
O2 Zn1 O7 105.3(4) 3 . ?
O2 Zn1 N1A 118.7(4) 3 8 ?
O2 Zn1 O1D 118.1(5) 3 . ?
O7 Zn1 N1A 117.3(4) . 8 ?
O7 Zn1 O1D 95.9(4) . . ?
C46 Pd1 C22 177.7(4) . . yes
O1D Zn1 N1A 99.8(4) . 8 ?
C18 O3 Zn2 127.9(8) . . ?
C45 N4 Pd1 124.3(7) . . ?
C48 N4 Pd1 127.0(7) . . ?
C48 N4 C45 108.6(8) . . ?
C1 O2 Zn1 117.7(10) . 3_445 ?
C24 N2 Pd1 125.9(7) . . ?
C21 N2 Pd1 125.8(8) . . ?
C21 N2 C24 108.3(8) . . ?
C42 O7 Zn1 115.1(8) . . ?
C33 N3 Pd1 126.9(7) . . ?
C33 N3 C36 107.9(9) . . ?
C36 N3 Pd1 124.3(7) . . ?
C30 O6 Zn2 121.9(8) . 3 ?
C39 C38 C37 119.2(9) . . ?
C39 C38 C44 120.6(7) . . ?
C44 C38 C37 120.3(10) . . ?
O3 C18 C17 117.4(10) . . ?
O3 C18 O4 124.8(13) . . ?
O4 C18 C17 117.7(13) . . ?
C27 C26 C25 120.2(12) . . ?
C32 C26 C25 123.4(14) . . ?
C32 C26 C27 116.3(14) . . ?
C47 C46 H46 125.3 . . ?
C47 C46 C45 109.4(10) . . ?
C45 C46 H46 125.3 . . ?
N1 C12 C13 124.3(12) . . ?
C11 C12 N1 108.7(11) . . ?
C11 C12 C13 126.8(10) . . ?
C38 C39 H39 120.0 . . ?
C38 C39 C40 120.1(7) . . ?
C47 Pd1 C23 177.1(4) . . yes
C40 C39 H39 120.0 . . ?
C45 C37 C38 117.4(10) . . ?
C45 C37 C36 126.0(10) . . ?
C36 C37 C38 116.4(10) . . ?
C41 C43 H43 120.0 . . ?
C41 C43 C44 120.0(7) . . ?
C44 C43 H43 120.0 . . ?
C33 C25 C26 117.0(11) . . ?
C24 C25 C26 119.2(10) . . ?
C24 C25 C33 123.7(11) . . ?
O6 C30 C29 114.3(11) . . ?
O5 C30 O6 125.1(14) . . ?
O5 C30 C29 120.3(14) . . ?
C43 C41 C42 118.9(9) . . ?
C43 C41 C40 120.4(7) . . ?
C40 C41 C42 120.7(9) . . ?
C12 N1 Pd1 126.1(8) . . ?
C12 N1 C9 106.2(10) . . ?
C9 N1 Pd1 127.6(7) . . ?
O7 C42 O8 126.9(10) . . ?
O7 C42 C41 115.8(11) . . ?
O8 C42 C41 117.2(12) . . ?
N3 C33 C25 126.5(11) . . ?
N3 C33 C34 109.6(10) . . ?
C25 C33 C34 123.8(11) . . ?
C12 C13 C14 113.9(12) . . ?
C21 C13 C12 125.9(10) . . ?
C21 C13 C14 120.1(10) . . ?
C9 C8 C5 117.7(12) . . ?
C48 C8 C9 123.8(11) . . ?
C48 C8 C5 118.3(10) . . ?
C46 C47 H47 126.7 . . ?
C46 C47 C48 106.6(11) . . ?
C48 C47 H47 126.7 . . ?
C28 C29 C30 122.5(13) . . ?
C28 C29 C31 116.8(13) . . ?
C31 C29 C30 120.6(14) . . ?
C38 C44 H44 120.3 . . ?
C43 C44 C38 119.3(8) . . ?
C43 C44 H44 120.3 . . ?
N4 C45 C46 106.4(9) . . ?
C37 C45 N4 127.0(9) . . ?
C37 C45 C46 126.5(9) . . ?
C17 C19 H19 120.0 . . ?
C17 C19 C20 120.0(8) . . ?
C20 C19 H19 120.0 . . ?
N2 C24 C25 127.1(9) . . ?
N2 C24 C23 109.9(11) . . ?
C25 C24 C23 122.7(11) . . ?
N1 C9 C10 109.6(11) . . ?
C8 C9 N1 124.7(11) . . ?
C8 C9 C10 125.6(13) . . ?
O2 C1 O1 128.8(17) . . ?
O2 C1 C2 115.7(14) . . ?
C35 Pd1 C11 172.2(4) . . yes
O1 C1 C2 115.4(16) . . ?
N3 C36 C35 107.2(10) . . ?
C37 C36 N3 125.7(11) . . ?
C37 C36 C35 126.8(10) . . ?
C20 C14 C13 118.5(9) . . ?
C15 C14 C13 122.1(9) . . ?
C15 C14 C20 119.3(7) . . ?
N4 C48 C8 127.4(9) . . ?
N4 C48 C47 108.9(10) . . ?
C34 Pd1 C10 174.0(4) . . yes
C8 C48 C47 123.7(11) . . ?
C19 C17 C18 118.4(9) . . ?
C19 C17 C16 119.2(7) . . ?
C16 C17 C18 122.3(9) . . ?
C39 C40 H40 120.2 . . ?
C41 C40 C39 119.6(7) . . ?
C41 C40 H40 120.2 . . ?
C36 C35 H35 125.7 . . ?
C34 C35 C36 108.7(12) . . ?
C34 C35 H35 125.7 . . ?
C24 C23 H23 127.0 . . ?
C22 C23 C24 106.0(12) . . ?
C22 C23 H23 127.0 . . ?
C6 C5 C8 119.7(10) . . ?
C6 C5 C4 119.3(7) . . ?
C4 C5 C8 121.0(9) . . ?
C5 C6 H6 119.7 . . ?
C5 C6 C7 120.5(8) . . ?
C7 C6 H6 119.7 . . ?
C7 C2 C1 121.3(11) . . ?
C3 C2 C1 118.4(12) . . ?
C3 C2 C7 120.0(8) . . ?
C6 C7 H7 120.2 . . ?
C2 C7 C6 119.6(8) . . ?
C2 C7 H7 120.2 . . ?
C19 C20 H20 119.6 . . ?
C14 C20 C19 120.7(8) . . ?
C14 C20 H20 119.6 . . ?
N2 C21 C22 107.0(10) . . ?
C13 C21 N2 127.5(10) . . ?
C13 C21 C22 125.6(10) . . ?
C9 C10 H10 127.5 . . ?
C11 C10 C9 105.0(12) . . ?
C11 C10 H10 127.5 . . ?
C5 C4 H4 119.9 . . ?
C3 C4 C5 120.1(8) . . ?
C3 C4 H4 119.9 . . ?
C23 C22 C21 108.7(10) . . ?
C23 C22 H22 125.7 . . ?
C21 C22 H22 125.7 . . ?
C33 C34 H34 126.7 . . ?
C35 C34 C33 106.6(12) . . ?
C35 C34 H34 126.7 . . ?
C12 C11 C10 110.4(11) . . ?
C12 C11 H11 124.8 . . ?
C10 C11 H11 124.8 . . ?
C26 C27 H27 118.8 . . ?
C26 C27 C28 122.4(14) . . ?
C28 C27 H27 118.8 . . ?
C29 C28 C27 120.9(14) . . ?
C29 C28 H28 119.5 . . ?
C27 C28 H28 119.5 . . ?
C17 C16 H16 119.7 . . ?
C17 C16 C15 120.7(8) . . ?
C15 C16 H16 119.7 . . ?
C14 C15 C16 119.8(8) . . ?
C14 C15 H15 120.1 . . ?
C16 C15 H15 120.1 . . ?
C2 C3 C4 120.2(8) . . ?
C2 C3 H3 119.9 . . ?
C4 C3 H3 119.9 . . ?
C29 C31 H31 119.0 . . ?
C29 C31 C32 122.0(16) . . ?
C32 C31 H31 119.0 . . ?
C26 C32 C31 121.3(16) . . ?
C26 C32 H32 119.3 . . ?
C31 C32 H32 119.3 . . ?
C8A N9A Zn2 118.2(6) . . ?
C8A N9A C4A 104.6(7) . . ?
C4A N9A Zn2 136.6(6) . . ?
N9A C8A H8A 121.6 . . ?
N9A C8A N7A 116.7(8) . . ?
N7A C8A H8A 121.6 . . ?
C4A N3A H3A 123.8 . . ?
C4A N3A C2A 112.3(9) . . ?
C2A N3A H3A 123.8 . . ?
N3A C4A N9A 126.1(8) . . ?
N3A C4A C5A 126.1(8) . . ?
C5A C4A N9A 107.8(8) . . ?
H10A N10A H10B 120.0 . . ?
C6A N10A H10A 120.0 . . ?
C6A N10A H10B 120.0 . . ?
C4A C5A C6A 118.7(9) . . ?
C4A C5A N7A 111.1(8) . . ?
N7A C5A C6A 130.2(9) . . ?
N10A C6A C5A 123.8(9) . . ?
N10A C6A N1A 120.8(8) . . ?
N1A C6A C5A 115.2(8) . . ?
N3A C2A H2A 117.0 . . ?
N3A C2A N1A 125.9(12) . . ?
N1A C2A H2A 117.0 . . ?
C8A N7A Zn2 127.3(6) . 4_545 ?
C8A N7A C5A 99.7(7) . . ?
C5A N7A Zn2 130.7(6) . 4_545 ?
C6A N1A Zn1 122.2(6) . 8_456 ?
C6A N1A C2A 121.6(8) . . ?
C2A N1A Zn1 115.8(7) . 8_456 ?
C4D O1D Zn1 126.0(15) . . ?
C4D N3D C5D 121.3(18) . . ?
C2D N3D C4D 120.5(13) . . ?
C2D N3D C5D 118.2(13) . . ?
O1D C4D N3D 127.0(19) . . ?
O1D C4D H4D 116.5 . . ?
N3D C4D H4D 116.5 . . ?
N3D C2D H2DA 109.5 . . ?
N3D C2D H2DB 109.5 . . ?
N3D C2D H2DC 109.5 . . ?
H2DA C2D H2DB 109.5 . . ?
H2DA C2D H2DC 109.5 . . ?
H2DB C2D H2DC 109.5 . . ?
N3D C5D H5DA 109.5 . . ?
N3D C5D H5DB 109.5 . . ?
N3D C5D H5DC 109.5 . . ?
H5DA C5D H5DB 109.5 . . ?
H5DA C5D H5DC 109.5 . . ?
H5DB C5D H5DC 109.5 . . ?

loop_
_geom_bond_atom_site_label_1
_geom_bond_atom_site_label_2
_geom_bond_distance
_geom_bond_site_symmetry_2
_geom_bond_publ_flag
Pd1 N4 2.025(8) . ?
Pd1 N2 2.035(8) . ?
Pd1 N3 2.040(9) . ?
Pd1 N1 2.005(9) . ?
Zn2 O3 1.952(7) . ?
Zn2 O6 1.950(8) 3_445 ?
Zn2 N9A 1.965(7) . ?
Zn2 N7A 1.953(8) 4 ?
Zn1 O2 1.944(9) 3 ?
Zn1 O7 1.965(8) . ?
Zn1 N1A 2.047(8) 8 ?
Zn1 O1D 2.001(13) . ?
O3 C18 1.180(16) . ?
N4 C45 1.402(13) . ?
N4 C48 1.345(14) . ?
O2 C1 1.22(2) . ?
N2 C24 1.369(15) . ?
N2 C21 1.348(13) . ?
O7 C42 1.248(17) . ?
N3 C33 1.344(14) . ?
N3 C36 1.394(13) . ?
O6 C30 1.296(16) . ?
C38 C39 1.381(9) . ?
C38 C37 1.509(13) . ?
C38 C44 1.395(9) . ?
C18 C17 1.536(14) . ?
C18 O4 1.224(17) . ?
O8 C42 1.250(16) . ?
C26 C25 1.475(17) . ?
C26 C27 1.36(2) . ?
C26 C32 1.30(2) . ?
C46 H46 0.9500 . ?
C46 C47 1.328(18) . ?
C46 C45 1.457(16) . ?
C12 N1 1.393(13) . ?
C12 C13 1.401(18) . ?
C12 C11 1.375(19) . ?
C39 H39 0.9500 . ?
C39 C40 1.390(8) . ?
C37 C45 1.352(16) . ?
C37 C36 1.381(16) . ?
C43 H43 0.9500 . ?
C43 C41 1.389(9) . ?
C43 C44 1.391(8) . ?
C25 C33 1.404(14) . ?
C25 C24 1.387(17) . ?
C30 C29 1.483(17) . ?
C30 O5 1.237(18) . ?
C41 C42 1.542(13) . ?
C41 C40 1.389(8) . ?
N1 C9 1.396(16) . ?
C33 C34 1.430(18) . ?
C13 C14 1.538(13) . ?
C13 C21 1.331(17) . ?
C8 C9 1.395(16) . ?
C8 C48 1.375(16) . ?
C8 C5 1.492(15) . ?
C47 H47 0.9500 . ?
C47 C48 1.473(14) . ?
C29 C28 1.331(19) . ?
C29 C31 1.33(2) . ?
C44 H44 0.9500 . ?
C19 H19 0.9500 . ?
C19 C17 1.379(9) . ?
C19 C20 1.385(8) . ?
C24 C23 1.411(14) . ?
C9 C10 1.423(16) . ?
C1 O1 1.24(2) . ?
C1 C2 1.545(19) . ?
C36 C35 1.422(19) . ?
C14 C20 1.381(8) . ?
C14 C15 1.381(9) . ?
C17 C16 1.385(9) . ?
C40 H40 0.9500 . ?
C35 H35 0.9500 . ?
C35 C34 1.351(18) . ?
C23 H23 0.9500 . ?
C23 C22 1.35(2) . ?
C5 C6 1.387(9) . ?
C5 C4 1.394(9) . ?
C6 H6 0.9500 . ?
C6 C7 1.393(9) . ?
C2 C7 1.388(9) . ?
C2 C3 1.383(9) . ?
C7 H7 0.9500 . ?
C20 H20 0.9500 . ?
C21 C22 1.450(16) . ?
C10 H10 0.9500 . ?
C10 C11 1.38(2) . ?
C4 H4 0.9500 . ?
C4 C3 1.384(9) . ?
C22 H22 0.9500 . ?
C34 H34 0.9500 . ?
C11 H11 0.9500 . ?
C27 H27 0.9500 . ?
C27 C28 1.38(2) . ?
C28 H28 0.9500 . ?
C16 H16 0.9500 . ?
C16 C15 1.387(9) . ?
C15 H15 0.9500 . ?
C3 H3 0.9500 . ?
C31 H31 0.9500 . ?
C31 C32 1.41(2) . ?
C32 H32 0.9500 . ?
N9A C8A 1.325(12) . ?
N9A C4A 1.374(11) . ?
C8A H8A 0.9500 . ?
C8A N7A 1.364(10) . ?
N3A H3A 0.8800 . ?
N3A C4A 1.332(12) . ?
N3A C2A 1.341(13) . ?
C4A C5A 1.361(13) . ?
N10A H10A 1.0000 . ?
N10A H10B 1.0000 . ?
N10A C6A 1.324(12) . ?
C5A C6A 1.423(12) . ?
C5A N7A 1.414(12) . ?
C6A N1A 1.330(12) . ?
C2A H2A 0.9500 . ?
C2A N1A 1.351(14) . ?
O1D C4D 1.13(2) . ?
N3D C4D 1.413(13) . ?
N3D C2D 1.388(16) . ?
N3D C5D 1.441(16) . ?
C4D H4D 0.9500 . ?
C2D H2DA 0.9800 . ?
C2D H2DB 0.9800 . ?
C2D H2DC 0.9800 . ?
C5D H5DA 0.9800 . ?
C5D H5DB 0.9800 . ?
C5D H5DC 0.9800 . ?

loop_
_geom_contact_atom_site_label_1
_geom_contact_atom_site_label_2
_geom_contact_site_symmetry_2
_geom_contact_distance
_geom_contact_publ_flag
Pd1 Pd1 5_665 4.999(2) yes
N2 N4 . 4.059(11) yes
C22 C46 . 8.497(15) yes
N3 N1 . 4.044(12) yes
C23 C47 . 8.529(17) yes
C11 C35 . 8.422(19) yes
C10 C34 . 8.507(19) yes

loop_
_geom_torsion_atom_site_label_1
_geom_torsion_atom_site_label_2
_geom_torsion_atom_site_label_3
_geom_torsion_atom_site_label_4
_geom_torsion
_geom_torsion_site_symmetry_1
_geom_torsion_site_symmetry_2
_geom_torsion_site_symmetry_3
_geom_torsion_site_symmetry_4
_geom_torsion_publ_flag
Pd1 N4 C45 C46 -174.1(11) . . . . ?
Pd1 N4 C45 C37 8(2) . . . . ?
Pd1 N4 C48 C8 -6(3) . . . . ?
Pd1 N4 C48 C47 174.2(11) . . . . ?
Pd1 N2 C24 C25 -4(2) . . . . ?
Pd1 N2 C24 C23 -178.2(11) . . . . ?
Pd1 N2 C21 C13 1(2) . . . . ?
Pd1 N2 C21 C22 -179.7(10) . . . . ?
Pd1 N3 C33 C25 -5(2) . . . . ?
Pd1 N3 C33 C34 172.4(12) . . . . ?
Pd1 N3 C36 C37 14(2) . . . . ?
Pd1 N3 C36 C35 -172.4(13) . . . . ?
Pd1 N1 C9 C8 -3(3) . . . . ?
Pd1 N1 C9 C10 176.5(12) . . . . ?
Zn2 O3 C18 C17 173.3(9) . . . . ?
Zn2 O3 C18 O4 -2(3) . . . . ?
Zn2 O6 C30 C29 -175.8(8) 3 . . . ?
Zn2 O6 C30 O5 11(2) 3 . . . ?
Zn2 N9A C8A N7A -170.1(7) . . . . ?
Zn2 N9A C4A N3A -10.5(18) . . . . ?
Zn2 N9A C4A C5A 169.3(9) . . . . ?
Zn1 O2 C1 O1 -1(3) 3_445 . . . ?
Zn1 O2 C1 C2 -177.6(10) 3_445 . . . ?
Zn1 O7 C42 O8 14.1(17) . . . . ?
Zn1 O7 C42 C41 -167.2(7) . . . . ?
Zn1 O1D C4D N3D 157.3(18) . . . . ?
O3 C18 C17 C19 0(2) . . . . ?
O3 C18 C17 C16 -177.3(14) . . . . yes
O2 C1 C2 C7 152.7(16) . . . . ?
O2 C1 C2 C3 -22(2) . . . . ?
N2 C24 C23 C22 -2(2) . . . . ?
N2 C21 C22 C23 -4(2) . . . . ?
O7 C42 C41 C40 -4.4(16) . . . . yes
N3 C33 C34 C35 -2(2) . . . . ?
N3 C36 C35 C34 1(2) . . . . ?
O6 C30 C29 C28 24(2) . . . . ?
O6 C30 C29 C31 -152.1(18) . . . . ?
C38 C39 C40 C41 0.2(13) . . . . ?
C38 C37 C45 N4 166.3(14) . . . . ?
C38 C37 C45 C46 -11(3) . . . . ?
C38 C37 C36 N3 -178.3(14) . . . . ?
C38 C37 C36 C35 9(3) . . . . ?
C18 C17 C16 C15 176(2) . . . . ?
C26 C25 C33 N3 179.1(14) . . . . ?
C26 C25 C33 C34 2(2) . . . . ?
C26 C25 C24 N2 -173.8(13) . . . . ?
C26 C25 C24 C23 -1(2) . . . . ?
C26 C27 C28 C29 -1(3) . . . . ?
C46 C47 C48 N4 2(2) . . . . ?
C46 C47 C48 C8 -178.5(17) . . . . ?
C12 N1 C9 C8 179.5(17) . . . . ?
C12 N1 C9 C10 -1(2) . . . . ?
C12 C13 C14 C20 -107.0(17) . . . . ?
C12 C13 C14 C15 75(2) . . . . ?
C12 C13 C21 N2 -2(3) . . . . ?
C12 C13 C21 C22 179.7(16) . . . . ?
C39 C38 C37 C45 -60.9(18) . . . . ?
C39 C38 C37 C36 113.5(15) . . . . yes
C39 C38 C44 C43 -1.7(18) . . . . ?
C37 C38 C39 C40 -178.4(11) . . . . ?
C37 C38 C44 C43 177.6(12) . . . . ?
C37 C36 C35 C34 175(2) . . . . ?
C43 C41 C42 O7 174.9(11) . . . . ?
C43 C41 C42 O8 -6.3(17) . . . . ?
C43 C41 C40 C39 -0.4(16) . . . . ?
C25 C26 C27 C28 -179.5(15) . . . . ?
C25 C26 C32 C31 180(2) . . . . ?
C25 C33 C34 C35 175.8(18) . . . . ?
C25 C24 C23 C22 -175.9(15) . . . . ?
C30 C29 C28 C27 -178.9(15) . . . . ?
C30 C29 C31 C32 179(2) . . . . ?
C41 C43 C44 C38 1.5(19) . . . . ?
N1 C12 C13 C14 175.0(13) . . . . ?
N1 C12 C13 C21 -3(3) . . . . ?
N1 C12 C11 C10 2(2) . . . . ?
N1 C9 C10 C11 2(2) . . . . ?
C42 C41 C40 C39 178.9(10) . . . . ?
C33 N3 C36 C37 -176.6(17) . . . . ?
C33 N3 C36 C35 -3(2) . . . . ?
C33 C25 C24 N2 3(2) . . . . ?
C33 C25 C24 C23 176.3(16) . . . . ?
C13 C12 N1 Pd1 7(2) . . . . ?
C13 C12 N1 C9 -175.7(16) . . . . ?
C13 C12 C11 C10 176.8(17) . . . . ?
C13 C14 C20 C19 178.6(14) . . . . ?
C13 C14 C15 C16 177.5(17) . . . . ?
C13 C21 C22 C23 175.0(16) . . . . ?
C8 C9 C10 C11 -178.3(18) . . . . ?
C8 C5 C6 C7 179.8(13) . . . . ?
C8 C5 C4 C3 -177.3(15) . . . . ?
C47 C46 C45 N4 -2(2) . . . . ?
C47 C46 C45 C37 175.6(17) . . . . ?
C29 C31 C32 C26 1(4) . . . . ?
C44 C38 C39 C40 0.9(13) . . . . ?
C44 C38 C37 C45 119.8(16) . . . . ?
C44 C38 C37 C36 -65.8(19) . . . . ?
C44 C43 C41 C42 -179.7(11) . . . . ?
C44 C43 C41 C40 -0.4(19) . . . . ?
C45 N4 C48 C8 177.1(17) . . . . ?
C45 N4 C48 C47 -3.1(18) . . . . ?
C45 C46 C47 C48 0(2) . . . . ?
C45 C37 C36 N3 -4(3) . . . . ?
C45 C37 C36 C35 -177(2) . . . . ?
C19 C17 C16 C15 -1.0(19) . . . . ?
C24 N2 C21 C13 -176.2(14) . . . . ?
C24 N2 C21 C22 2.7(16) . . . . ?
C24 C25 C33 N3 2(3) . . . . ?
C24 C25 C33 C34 -175.4(16) . . . . ?
C24 C23 C22 C21 3(2) . . . . ?
C9 C8 C48 N4 -1(3) . . . . ?
C9 C8 C48 C47 179.7(17) . . . . ?
C9 C8 C5 C6 -117.4(15) . . . . ?
C9 C8 C5 C4 63(2) . . . . ?
C9 C10 C11 C12 -2(2) . . . . ?
C1 C2 C7 C6 -178.3(13) . . . . ?
C1 C2 C3 C4 -179.0(16) . . . . ?
C36 N3 C33 C25 -174.9(15) . . . . ?
C36 N3 C33 C34 2.9(19) . . . . ?
C36 C37 C45 N4 -7(3) . . . . ?
C36 C37 C45 C46 175.3(18) . . . . ?
C36 C35 C34 C33 0(3) . . . . ?
C14 C13 C21 N2 -179.4(12) . . . . ?
C14 C13 C21 C22 2(2) . . . . ?
C48 N4 C45 C46 3.2(18) . . . . ?
C48 N4 C45 C37 -174.5(17) . . . . ?
C48 C8 C9 N1 5(3) . . . . ?
C48 C8 C9 C10 -174.6(19) . . . . ?
C48 C8 C5 C6 58(2) . . . . ?
C48 C8 C5 C4 -121.6(17) . . . . ?
C17 C19 C20 C14 5(2) . . . . ?
C17 C16 C15 C14 3(3) . . . . ?
C40 C41 C42 O7 -4.4(16) . . . . ?
C40 C41 C42 O8 174.4(11) . . . . ?
O1 C1 C2 C7 -24(2) . . . . ?
O1 C1 C2 C3 161.4(18) . . . . yes
C5 C8 C9 N1 179.9(15) . . . . ?
C5 C8 C9 C10 0(3) . . . . ?
C5 C8 C48 N4 -175.1(15) . . . . ?
C5 C8 C48 C47 5(3) . . . . ?
C5 C6 C7 C2 1.2(15) . . . . ?
C5 C4 C3 C2 -6(3) . . . . ?
C6 C5 C8 C9 -117.4(15) . . . . yes
C6 C5 C4 C3 4(2) . . . . ?
C7 C2 C3 C4 6(3) . . . . ?
C20 C19 C17 C18 -179.8(16) . . . . ?
C20 C19 C17 C16 -2.8(15) . . . . ?
C20 C14 C15 C16 0(3) . . . . ?
C21 N2 C24 C25 173.1(14) . . . . ?
C21 N2 C24 C23 -0.7(17) . . . . ?
C21 C13 C14 C20 71(2) . . . . ?
C21 C13 C14 C15 -107(2) . . . . ?
O5 C30 C29 C28 -161.7(19) . . . . yes
O5 C30 C29 C31 22(3) . . . . ?
O4 C18 C17 C19 176(2) . . . . ?
O4 C18 C17 C16 -1(3) . . . . ?
C4 C5 C6 C7 -1.0(15) . . . . ?
C11 C12 N1 Pd1 -178.1(11) . . . . ?
C11 C12 N1 C9 -0.9(19) . . . . ?
C11 C12 C13 C14 1(2) . . . . ?
C11 C12 C13 C21 -176.8(17) . . . . ?
C27 C26 C25 C33 -83.3(18) . . . . ?
C27 C26 C25 C24 93.9(18) . . . . yes
C27 C26 C32 C31 -4(4) . . . . ?
C28 C29 C31 C32 2(4) . . . . ?
C15 C14 C13 C12 75(2) . . . . yes
C15 C14 C20 C19 -4(3) . . . . ?
C3 C2 C7 C6 -4(2) . . . . ?
C31 C29 C28 C27 -2(3) . . . . ?
C32 C26 C25 C33 93(2) . . . . ?
C32 C26 C25 C24 -90(2) . . . . ?
C32 C26 C27 C28 4(3) . . . . ?
N9A C8A N7A Zn2 -166.6(7) . . . 4_545 ?
N9A C8A N7A C5A -2.6(11) . . . . ?
N9A C4A C5A C6A -179.7(9) . . . . ?
N9A C4A C5A N7A -0.5(13) . . . . ?
C8A N9A C4A N3A 179.1(11) . . . . ?
C8A N9A C4A C5A -1.1(12) . . . . ?
N3A C4A C5A C6A 0.1(18) . . . . ?
N3A C4A C5A N7A 179.3(11) . . . . ?
N3A C2A N1A Zn1 175.2(11) . . . 8_456 ?
N3A C2A N1A C6A 3(2) . . . . ?
C4A N9A C8A N7A 2.4(12) . . . . ?
C4A N3A C2A N1A -2(2) . . . . ?
C4A C5A C6A N10A 176.0(11) . . . . ?
C4A C5A C6A N1A -0.1(16) . . . . ?
C4A C5A N7A Zn2 165.0(7) . . . 4_545 ?
C4A C5A N7A C8A 1.8(11) . . . . ?
N10A C6A N1A Zn1 10.5(15) . . . 8_456 ?
N10A C6A N1A C2A -177.3(11) . . . . ?
C5A C6A N1A Zn1 -173.3(7) . . . 8_456 ?
C5A C6A N1A C2A -1.1(16) . . . . ?
C6A C5A N7A Zn2 -15.9(17) . . . 4_545 ?
C6A C5A N7A C8A -179.1(12) . . . . ?
C2A N3A C4A N9A -179.1(11) . . . . ?
C2A N3A C4A C5A 1.1(18) . . . . ?
N7A C5A C6A N10A -3.1(19) . . . . ?
N7A C5A C6A N1A -179.2(11) . . . . ?
C2D N3D C4D O1D 4(4) . . . . ?
C5D N3D C4D O1D -177(3) . . . . ?

loop_
_platon_squeeze_void_nr
_platon_squeeze_void_average_x
_platon_squeeze_void_average_y
_platon_squeeze_void_average_z
_platon_squeeze_void_volume
_platon_squeeze_void_count_electrons
_platon_squeeze_void_content
1 0.000 0.063 0.250 1210 356 ' '
2 0.000 -0.080 0.750 1209 356 ' '
3 0.250 0.191 1.000 244 56 ' '
4 0.250 0.786 0.500 244 56 ' '
5 0.500 -0.105 0.250 1210 356 ' '
6 0.500 1.104 0.750 1210 356 ' '
7 0.750 0.286 0.500 244 56 ' '
8 0.750 0.691 1.000 244 56 ' '
